data_4113244
loop_
_publ_author_name
'Connie C. Lu'
'Jonas C. Peters'

_publ_section_title
;
 Synthetic, Structural, and Mechanistic Aspects of an Amine Activation
 Process Mediated at a Zwitterionic Pd(II) Center
;
_journal_name_full 'Journal of the American Chemical Society'
_journal_page_first 15818
_journal_page_last 15832
_journal_paper_doi 10.1021/ja046415s
_journal_volume 126
_journal_year 2004
_chemical_formula_sum 'C52 H60 B N P2 Pd'
_chemical_formula_weight 878.16
_chemical_name_systematic
; 
 ? 
;
_space_group_IT_number 14
_symmetry_cell_setting monoclinic
_symmetry_Int_Tables_number 14
_symmetry_space_group_name_Hall '-P 2ybc'
_symmetry_space_group_name_H-M 'P 1 21/c 1'
_atom_sites_solution_hydrogens geom
_atom_sites_solution_primary direct
_atom_sites_solution_secondary difmap
_audit_creation_method SHELXL-97
_cell_angle_alpha 90.00
_cell_angle_beta 107.570(1)
_cell_angle_gamma 90.00
_cell_formula_units_Z 4
_cell_length_a 12.9776(11)
_cell_length_b 19.4418(16)
_cell_length_c 18.1205(15)
_cell_measurement_reflns_used 6911
_cell_measurement_temperature 98
_cell_measurement_theta_max 28.67
_cell_measurement_theta_min 2.40
_cell_volume 4358.7(6)
_computing_cell_refinement 'Bruker SMART v5.606, Bruker SAINT v6.29'
_computing_data_collection 'Bruker SMART v5.054'
_computing_data_reduction 'Bruker SAINT v6.29'
_computing_molecular_graphics 'Diamond, Bruker SHELXTL v6.12'
_computing_publication_material 'Bruker SHELXTL v6.12'
_computing_structure_refinement 'SHELX-97 (Sheldrick, 1997)'
_computing_structure_solution 'SHELX-97 (Sheldrick, 1997)'
_diffrn_ambient_temperature 98
_diffrn_measured_fraction_theta_full 0.941
_diffrn_measured_fraction_theta_max 0.941
_diffrn_measurement_device_type 'Bruker SMART 1000 ccd'
_diffrn_measurement_method '\w scans at 7 fixed \f values'
_diffrn_radiation_monochromator graphite
_diffrn_radiation_source 'normal-focus sealed tube'
_diffrn_radiation_type MoK\a
_diffrn_radiation_wavelength 0.71073
_diffrn_reflns_av_R_equivalents 0.0721
_diffrn_reflns_av_sigmaI/netI 0.0550
_diffrn_reflns_limit_h_max 17
_diffrn_reflns_limit_h_min -17
_diffrn_reflns_limit_k_max 25
_diffrn_reflns_limit_k_min -26
_diffrn_reflns_limit_l_max 24
_diffrn_reflns_limit_l_min -23
_diffrn_reflns_number 77250
_diffrn_reflns_theta_full 28.50
_diffrn_reflns_theta_max 28.50
_diffrn_reflns_theta_min 1.58
_diffrn_standards_decay_% 0
_diffrn_standards_interval_time 'first 75 scans recollected at end of runs'
_exptl_absorpt_coefficient_mu 0.536
_exptl_absorpt_correction_T_max 0.9604
_exptl_absorpt_correction_T_min 0.9191
_exptl_absorpt_correction_type integration
_exptl_absorpt_process_details XPREP
_exptl_crystal_colour colorless
_exptl_crystal_density_diffrn 1.338
_exptl_crystal_description tabular
_exptl_crystal_F_000 1840
_exptl_crystal_size_max 0.15
_exptl_crystal_size_mid 0.14
_exptl_crystal_size_min 0.10
_refine_diff_density_max 4.140
_refine_diff_density_min -1.681
_refine_diff_density_rms 0.105
_refine_ls_extinction_method none
_refine_ls_goodness_of_fit_ref 1.745
_refine_ls_hydrogen_treatment noref
_refine_ls_matrix_type full
_refine_ls_number_parameters 515
_refine_ls_number_reflns 10404
_refine_ls_number_restraints 0
_refine_ls_restrained_S_all 1.745
_refine_ls_R_factor_all 0.0777
_refine_ls_R_factor_gt 0.0497
_refine_ls_shift/su_max 0.027
_refine_ls_shift/su_mean 0.001
_refine_ls_structure_factor_coef Fsqd
_refine_ls_weighting_details 'calc w=1/[\s^2^(Fo^2^)+(0.02P)^2^] where P=(Fo^2^+2Fc^2^)/3'
_refine_ls_weighting_scheme calc
_refine_ls_wR_factor_gt 0.0953
_refine_ls_wR_factor_ref 0.0987
_reflns_number_gt 7523
_reflns_number_total 10404
_reflns_threshold_expression >2sigma(I)
_cod_data_source_file ja046415ssi20040707_052035_3.cif
_cod_data_source_block complex8
_cod_original_sg_symbol_H-M 'P 21/c'
_cod_database_code 4113244

loop_
_symmetry_equiv_pos_as_xyz
'x, y, z'
'-x, y+1/2, -z+1/2'
'-x, -y, -z'
'x, -y-1/2, z-1/2'

loop_
_atom_site_label
_atom_site_type_symbol
_atom_site_fract_x
_atom_site_fract_y
_atom_site_fract_z
_atom_site_U_iso_or_equiv
_atom_site_adp_type
_atom_site_occupancy
_atom_site_symmetry_multiplicity
_atom_site_calc_flag
_atom_site_refinement_flags
Pd Pd 0.32785(2) 0.862125(13) 0.752128(14) 0.01800(7) Uani 1 1 d .
P1 P 0.16368(7) 0.90896(4) 0.76057(5) 0.01669(18) Uani 1 1 d .
P2 P 0.36844(7) 0.95596(4) 0.69323(5) 0.01730(18) Uani 1 1 d .
N N 0.3772(2) 0.75687(13) 0.78699(15) 0.0178(6) Uani 1 1 d .
B B 0.2425(3) 1.05341(18) 0.7648(2) 0.0175(8) Uani 1 1 d .
C1 C 0.1423(2) 0.99769(15) 0.72883(18) 0.0170(7) Uani 1 1 d .
H1A H 0.1249 0.9982 0.6717 0.020 Uiso 1 1 calc R
H1B H 0.0777 1.0148 0.7414 0.020 Uiso 1 1 calc R
C2 C 0.3568(3) 1.03532(16) 0.74185(19) 0.0198(7) Uani 1 1 d .
H2A H 0.4175 1.0367 0.7905 0.024 Uiso 1 1 calc R
H2B H 0.3685 1.0734 0.7091 0.024 Uiso 1 1 calc R
C3 C 0.2054(3) 1.13006(16) 0.72895(18) 0.0194(7) Uani 1 1 d .
C4 C 0.1058(3) 1.14704(17) 0.67776(19) 0.0257(8) Uani 1 1 d .
H4 H 0.0522 1.1122 0.6623 0.031 Uiso 1 1 calc R
C5 C 0.0810(3) 1.21287(19) 0.6481(2) 0.0327(9) Uani 1 1 d .
H5 H 0.0108 1.2226 0.6144 0.039 Uiso 1 1 calc R
C6 C 0.1576(3) 1.26389(19) 0.6671(2) 0.0352(10) Uani 1 1 d .
H6 H 0.1422 1.3084 0.6449 0.042 Uiso 1 1 calc R
C7 C 0.2575(3) 1.24956(18) 0.7192(2) 0.0366(10) Uani 1 1 d .
H7 H 0.3109 1.2845 0.7340 0.044 Uiso 1 1 calc R
C8 C 0.2795(3) 1.18372(17) 0.7498(2) 0.0295(8) Uani 1 1 d .
H8 H 0.3479 1.1750 0.7865 0.035 Uiso 1 1 calc R
C9 C 0.2670(2) 1.05378(15) 0.85887(19) 0.0185(7) Uani 1 1 d .
C10 C 0.3396(3) 1.00964(17) 0.90886(19) 0.0253(8) Uani 1 1 d .
H10 H 0.3830 0.9806 0.8882 0.030 Uiso 1 1 calc R
C11 C 0.3518(3) 1.00595(19) 0.9875(2) 0.0339(9) Uani 1 1 d .
H11 H 0.4014 0.9743 1.0194 0.041 Uiso 1 1 calc R
C12 C 0.2911(3) 1.0488(2) 1.0189(2) 0.0346(9) Uani 1 1 d .
H12 H 0.2990 1.0470 1.0727 0.042 Uiso 1 1 calc R
C13 C 0.2196(3) 1.09392(19) 0.9723(2) 0.0298(8) Uani 1 1 d .
H13 H 0.1780 1.1235 0.9938 0.036 Uiso 1 1 calc R
C14 C 0.2077(3) 1.09655(17) 0.89346(19) 0.0239(8) Uani 1 1 d .
H14 H 0.1578 1.1283 0.8620 0.029 Uiso 1 1 calc R
C15 C 0.1233(3) 0.89991(16) 0.84834(18) 0.0202(7) Uani 1 1 d .
C16 C 0.1687(3) 0.84729(17) 0.90012(19) 0.0241(8) Uani 1 1 d .
H16 H 0.2244 0.8196 0.8916 0.029 Uiso 1 1 calc R
C17 C 0.1336(3) 0.83476(19) 0.9641(2) 0.0291(8) Uani 1 1 d .
H17 H 0.1647 0.7985 0.9988 0.035 Uiso 1 1 calc R
C18 C 0.0535(3) 0.87505(18) 0.9771(2) 0.0292(9) Uani 1 1 d .
H18 H 0.0288 0.8660 1.0204 0.035 Uiso 1 1 calc R
C19 C 0.0091(3) 0.92826(18) 0.9277(2) 0.0297(9) Uani 1 1 d .
H19 H -0.0452 0.9565 0.9373 0.036 Uiso 1 1 calc R
C20 C 0.0443(3) 0.94040(17) 0.8633(2) 0.0255(8) Uani 1 1 d .
H20 H 0.0134 0.9771 0.8292 0.031 Uiso 1 1 calc R
C21 C 0.0559(2) 0.86119(16) 0.69002(18) 0.0186(6) Uani 1 1 d .
C22 C -0.0342(3) 0.83369(17) 0.7026(2) 0.0244(8) Uani 1 1 d .
H22 H -0.0459 0.8405 0.7514 0.029 Uiso 1 1 calc R
C23 C -0.1091(3) 0.79602(18) 0.6460(2) 0.0309(9) Uani 1 1 d .
H23 H -0.1705 0.7770 0.6566 0.037 Uiso 1 1 calc R
C24 C -0.0945(3) 0.78604(18) 0.5739(2) 0.0306(9) Uani 1 1 d .
H24 H -0.1460 0.7610 0.5347 0.037 Uiso 1 1 calc R
C25 C -0.0046(3) 0.8130(2) 0.5605(2) 0.0336(9) Uani 1 1 d .
H25 H 0.0065 0.8065 0.5115 0.040 Uiso 1 1 calc R
C26 C 0.0703(3) 0.84952(18) 0.6173(2) 0.0286(8) Uani 1 1 d .
H26 H 0.1328 0.8671 0.6070 0.034 Uiso 1 1 calc R
C27 C 0.2841(3) 0.96418(17) 0.59280(18) 0.0202(7) Uani 1 1 d .
C28 C 0.2231(3) 1.02282(19) 0.5643(2) 0.0263(8) Uani 1 1 d .
H28 H 0.2293 1.0623 0.5963 0.032 Uiso 1 1 calc R
C29 C 0.1538(3) 1.0236(2) 0.4897(2) 0.0360(10) Uani 1 1 d .
H29 H 0.1122 1.0636 0.4709 0.043 Uiso 1 1 calc R
C30 C 0.1440(3) 0.9679(2) 0.4425(2) 0.0388(10) Uani 1 1 d .
H30 H 0.0949 0.9690 0.3916 0.047 Uiso 1 1 calc R
C31 C 0.2053(3) 0.9098(2) 0.4684(2) 0.0353(9) Uani 1 1 d .
H31 H 0.1997 0.8713 0.4351 0.042 Uiso 1 1 calc R
C32 C 0.2754(3) 0.90786(18) 0.54367(19) 0.0267(8) Uani 1 1 d .
H32 H 0.3176 0.8679 0.5617 0.032 Uiso 1 1 calc R
C33 C 0.5055(2) 0.95595(16) 0.68380(19) 0.0188(7) Uani 1 1 d .
C34 C 0.5288(3) 0.97522(17) 0.6169(2) 0.0250(8) Uani 1 1 d .
H34 H 0.4722 0.9909 0.5735 0.030 Uiso 1 1 calc R
C35 C 0.6329(3) 0.97200(18) 0.6125(2) 0.0291(8) Uani 1 1 d .
H35 H 0.6475 0.9853 0.5662 0.035 Uiso 1 1 calc R
C36 C 0.7154(3) 0.94965(17) 0.6748(2) 0.0280(8) Uani 1 1 d .
H36 H 0.7866 0.9459 0.6709 0.034 Uiso 1 1 calc R
C37 C 0.6958(3) 0.93262(17) 0.7428(2) 0.0275(9) Uani 1 1 d .
H37 H 0.7537 0.9192 0.7866 0.033 Uiso 1 1 calc R
C38 C 0.5900(3) 0.93504(16) 0.7472(2) 0.0229(8) Uani 1 1 d .
H38 H 0.5759 0.9223 0.7939 0.027 Uiso 1 1 calc R
C39 C 0.4428(3) 0.79225(16) 0.7478(2) 0.0225(7) Uani 1 1 d .
H39 H 0.5157 0.8044 0.7836 0.027 Uiso 1 1 calc R
C40 C 0.4484(3) 0.76870(18) 0.6698(2) 0.0274(8) Uani 1 1 d .
H40A H 0.4869 0.7247 0.6755 0.033 Uiso 1 1 calc R
H40B H 0.4869 0.8031 0.6486 0.033 Uiso 1 1 calc R
H40C H 0.3750 0.7629 0.6345 0.033 Uiso 1 1 calc R
C41 C 0.4288(3) 0.74460(17) 0.87198(19) 0.0235(8) Uani 1 1 d .
H41 H 0.3719 0.7244 0.8923 0.028 Uiso 1 1 calc R
C42 C 0.4665(3) 0.81080(17) 0.91664(19) 0.0252(8) Uani 1 1 d .
H42A H 0.4059 0.8440 0.9050 0.030 Uiso 1 1 calc R
H42B H 0.5255 0.8314 0.8998 0.030 Uiso 1 1 calc R
C43 C 0.5065(3) 0.7974(2) 1.0036(2) 0.0337(9) Uani 1 1 d .
H43A H 0.4463 0.7800 1.0213 0.040 Uiso 1 1 calc R
H43B H 0.5325 0.8410 1.0313 0.040 Uiso 1 1 calc R
C44 C 0.5984(3) 0.7448(2) 1.0226(2) 0.0337(9) Uani 1 1 d .
H44A H 0.6619 0.7649 1.0112 0.040 Uiso 1 1 calc R
H44B H 0.6195 0.7338 1.0785 0.040 Uiso 1 1 calc R
C45 C 0.5656(3) 0.6792(2) 0.9764(2) 0.0353(9) Uani 1 1 d .
H45A H 0.5095 0.6555 0.9937 0.042 Uiso 1 1 calc R
H45B H 0.6290 0.6483 0.9866 0.042 Uiso 1 1 calc R
C46 C 0.5221(3) 0.69308(19) 0.8898(2) 0.0317(9) Uani 1 1 d .
H46A H 0.4967 0.6494 0.8622 0.038 Uiso 1 1 calc R
H46B H 0.5808 0.7115 0.8710 0.038 Uiso 1 1 calc R
C47 C 0.2952(3) 0.70750(16) 0.7415(2) 0.0223(7) Uani 1 1 d .
H47 H 0.2689 0.7268 0.6880 0.027 Uiso 1 1 calc R
C48 C 0.3371(3) 0.63466(17) 0.7328(2) 0.0291(8) Uani 1 1 d .
H48A H 0.4041 0.6376 0.7175 0.035 Uiso 1 1 calc R
H48B H 0.3537 0.6097 0.7826 0.035 Uiso 1 1 calc R
C49 C 0.2504(3) 0.59682(18) 0.6712(2) 0.0369(10) Uani 1 1 d .
H49A H 0.2756 0.5497 0.6651 0.044 Uiso 1 1 calc R
H49B H 0.2367 0.6209 0.6210 0.044 Uiso 1 1 calc R
C50 C 0.1447(3) 0.59295(19) 0.6931(2) 0.0381(10) Uani 1 1 d .
H50A H 0.0877 0.5716 0.6501 0.046 Uiso 1 1 calc R
H50B H 0.1561 0.5633 0.7393 0.046 Uiso 1 1 calc R
C51 C 0.1071(3) 0.66326(18) 0.7102(2) 0.0338(9) Uani 1 1 d .
H51A H 0.0441 0.6579 0.7296 0.041 Uiso 1 1 calc R
H51B H 0.0836 0.6902 0.6616 0.041 Uiso 1 1 calc R
C52 C 0.1958(3) 0.70259(18) 0.7698(2) 0.0261(8) Uani 1 1 d .
H52A H 0.2147 0.6784 0.8202 0.031 Uiso 1 1 calc R
H52B H 0.1700 0.7493 0.7769 0.031 Uiso 1 1 calc R

loop_
_atom_site_aniso_label
_atom_site_aniso_U_11
_atom_site_aniso_U_22
_atom_site_aniso_U_33
_atom_site_aniso_U_23
_atom_site_aniso_U_13
_atom_site_aniso_U_12
Pd 0.01672(13) 0.01785(12) 0.01912(13) -0.00027(12) 0.00495(9) 0.00360(12)
P1 0.0159(4) 0.0167(4) 0.0179(5) -0.0007(3) 0.0057(3) -0.0001(3)
P2 0.0134(4) 0.0201(4) 0.0189(4) -0.0019(3) 0.0057(4) 0.0017(3)
N 0.0145(14) 0.0199(14) 0.0188(15) 0.0018(11) 0.0048(12) 0.0021(11)
B 0.0140(18) 0.0160(17) 0.023(2) -0.0006(15) 0.0059(16) 0.0017(14)
C1 0.0147(16) 0.0193(16) 0.0170(17) -0.0002(13) 0.0046(13) 0.0042(12)
C2 0.0175(17) 0.0190(16) 0.0246(19) -0.0035(14) 0.0088(15) -0.0013(13)
C3 0.0240(17) 0.0200(17) 0.0191(17) -0.0015(14) 0.0140(14) 0.0009(14)
C4 0.032(2) 0.0224(18) 0.0213(18) -0.0038(15) 0.0063(15) 0.0044(15)
C5 0.041(2) 0.034(2) 0.020(2) 0.0009(16) 0.0054(17) 0.0171(18)
C6 0.056(3) 0.0239(19) 0.034(2) 0.0115(17) 0.027(2) 0.0149(19)
C7 0.037(2) 0.0199(18) 0.063(3) 0.0048(18) 0.030(2) 0.0004(16)
C8 0.0248(19) 0.0212(18) 0.046(2) 0.0006(17) 0.0155(18) 0.0021(15)
C9 0.0163(16) 0.0163(16) 0.0222(18) -0.0022(13) 0.0047(14) -0.0042(13)
C10 0.0262(19) 0.0232(18) 0.024(2) -0.0017(15) 0.0048(16) 0.0013(15)
C11 0.030(2) 0.038(2) 0.027(2) 0.0059(17) -0.0012(17) 0.0001(17)
C12 0.039(2) 0.047(2) 0.0172(19) 0.0002(17) 0.0073(17) -0.0084(19)
C13 0.032(2) 0.032(2) 0.029(2) -0.0039(17) 0.0159(17) -0.0043(17)
C14 0.0248(19) 0.0245(18) 0.0245(19) 0.0035(15) 0.0107(15) 0.0005(15)
C15 0.0214(18) 0.0210(17) 0.0182(17) -0.0035(14) 0.0061(14) -0.0057(14)
C16 0.0204(18) 0.030(2) 0.0208(18) -0.0008(14) 0.0043(15) -0.0028(14)
C17 0.030(2) 0.034(2) 0.0211(19) 0.0024(15) 0.0051(16) -0.0070(16)
C18 0.034(2) 0.038(2) 0.0179(18) -0.0055(16) 0.0108(16) -0.0129(17)
C19 0.032(2) 0.031(2) 0.033(2) -0.0095(17) 0.0192(18) -0.0044(16)
C20 0.031(2) 0.0220(18) 0.026(2) -0.0006(15) 0.0130(16) -0.0003(15)
C21 0.0165(16) 0.0161(15) 0.0210(17) -0.0026(14) 0.0024(13) 0.0032(14)
C22 0.0198(18) 0.0320(19) 0.0229(19) -0.0077(15) 0.0087(15) -0.0010(15)
C23 0.0204(19) 0.037(2) 0.037(2) -0.0048(17) 0.0114(17) -0.0099(16)
C24 0.025(2) 0.032(2) 0.030(2) -0.0066(16) 0.0003(17) -0.0089(16)
C25 0.035(2) 0.043(2) 0.024(2) -0.0096(17) 0.0102(17) -0.0045(18)
C26 0.0230(19) 0.038(2) 0.0265(19) -0.0045(16) 0.0106(16) -0.0089(16)
C27 0.0159(17) 0.0293(18) 0.0175(17) 0.0023(14) 0.0081(14) -0.0042(14)
C28 0.0192(18) 0.035(2) 0.028(2) 0.0051(16) 0.0123(16) 0.0033(15)
C29 0.024(2) 0.055(3) 0.031(2) 0.017(2) 0.0112(18) 0.0063(18)
C30 0.0178(19) 0.071(3) 0.025(2) 0.014(2) 0.0021(16) -0.0107(19)
C31 0.035(2) 0.051(3) 0.022(2) -0.0072(18) 0.0120(18) -0.021(2)
C32 0.0264(19) 0.031(2) 0.0240(19) 0.0013(16) 0.0102(16) -0.0053(16)
C33 0.0149(16) 0.0185(16) 0.0244(18) -0.0037(14) 0.0081(14) -0.0021(13)
C34 0.0191(18) 0.0309(19) 0.0227(19) -0.0028(15) 0.0029(15) -0.0014(15)
C35 0.027(2) 0.038(2) 0.027(2) -0.0063(16) 0.0141(17) -0.0083(16)
C36 0.0206(19) 0.0274(19) 0.041(2) -0.0071(17) 0.0160(17) -0.0030(15)
C37 0.0125(18) 0.0210(17) 0.041(2) -0.0009(16) -0.0035(17) 0.0010(13)
C38 0.0241(19) 0.0196(17) 0.0248(19) -0.0010(14) 0.0071(16) -0.0030(14)
C39 0.0209(18) 0.0202(17) 0.029(2) 0.0025(14) 0.0107(15) 0.0038(14)
C40 0.029(2) 0.0288(19) 0.029(2) 0.0016(16) 0.0151(17) 0.0053(16)
C41 0.0225(18) 0.0273(18) 0.0203(18) 0.0070(15) 0.0060(15) 0.0030(15)
C42 0.0218(19) 0.0280(19) 0.0226(19) 0.0015(15) 0.0022(15) 0.0005(15)
C43 0.033(2) 0.040(2) 0.026(2) 0.0014(17) 0.0064(17) 0.0017(17)
C44 0.024(2) 0.047(2) 0.026(2) 0.0071(18) 0.0014(17) 0.0041(17)
C45 0.031(2) 0.039(2) 0.034(2) 0.0159(18) 0.0064(18) 0.0084(18)
C46 0.029(2) 0.032(2) 0.032(2) 0.0045(17) 0.0055(17) 0.0097(16)
C47 0.0233(18) 0.0201(17) 0.0219(19) 0.0014(14) 0.0044(15) -0.0007(14)
C48 0.034(2) 0.0184(16) 0.033(2) 0.0032(16) 0.0067(16) 0.0008(16)
C49 0.052(3) 0.0192(19) 0.036(2) -0.0003(16) 0.008(2) 0.0006(17)
C50 0.041(2) 0.029(2) 0.038(2) 0.0065(18) 0.0023(19) -0.0082(18)
C51 0.032(2) 0.035(2) 0.034(2) 0.0034(17) 0.0091(18) -0.0097(17)
C52 0.025(2) 0.0281(19) 0.025(2) 0.0048(15) 0.0078(16) -0.0032(15)

loop_
_atom_type_symbol
_atom_type_description
_atom_type_scat_dispersion_real
_atom_type_scat_dispersion_imag
_atom_type_scat_source
C C 0.0033 0.0016 'International Tables Vol C Tables 4.2.6.8 and 6.1.1.4'
H H 0.0000 0.0000 'International Tables Vol C Tables 4.2.6.8 and 6.1.1.4'
B B 0.0013 0.0007 'International Tables Vol C Tables 4.2.6.8 and 6.1.1.4'
N N 0.0061 0.0033 'International Tables Vol C Tables 4.2.6.8 and 6.1.1.4'
P P 0.1023 0.0942 'International Tables Vol C Tables 4.2.6.8 and 6.1.1.4'
Pd Pd -0.9988 1.0072 'International Tables Vol C Tables 4.2.6.8 and 6.1.1.4'

loop_
_exptl_crystal_face_index_h
_exptl_crystal_face_index_k
_exptl_crystal_face_index_l
_exptl_crystal_face_perp_dist
0.00 0.00 -1.00 0.0450
0.00 0.00 1.00 0.0450
1.00 -1.00 -1.00 0.0700
-1.00 1.00 1.00 0.0700
-5.00 -5.00 4.00 0.0600
5.00 7.00 -2.00 0.0650

loop_
_geom_angle_atom_site_label_1
_geom_angle_atom_site_label_2
_geom_angle_atom_site_label_3
_geom_angle
_geom_angle_publ_flag
C39 Pd N 39.70(11) y
C39 Pd P2 104.04(9) y
N Pd P2 143.75(7) y
C39 Pd P1 160.81(9) y
N Pd P1 122.31(7) y
P2 Pd P1 93.60(3) y
C1 P1 C15 108.13(15) ?
C1 P1 C21 104.40(14) ?
C15 P1 C21 101.48(14) ?
C1 P1 Pd 113.62(10) ?
C15 P1 Pd 121.34(11) ?
C21 P1 Pd 105.77(10) ?
C2 P2 C27 107.36(15) ?
C2 P2 C33 105.75(14) ?
C27 P2 C33 102.31(14) ?
C2 P2 Pd 113.23(11) ?
C27 P2 Pd 112.79(11) ?
C33 P2 Pd 114.51(11) ?
C39 N C47 117.9(3) ?
C39 N C41 115.8(3) ?
C47 N C41 119.3(2) ?
C39 N Pd 64.78(16) ?
C47 N Pd 110.33(18) ?
C41 N Pd 116.58(19) ?
C9 B C3 110.5(3) ?
C9 B C1 107.0(3) ?
C3 B C1 109.6(3) ?
C9 B C2 110.3(3) ?
C3 B C2 105.4(3) ?
C1 B C2 114.0(3) ?
B C1 P1 117.9(2) ?
B C1 H1A 107.8 ?
P1 C1 H1A 107.8 ?
B C1 H1B 107.8 ?
P1 C1 H1B 107.8 ?
H1A C1 H1B 107.2 ?
B C2 P2 120.4(2) ?
B C2 H2A 107.2 ?
P2 C2 H2A 107.2 ?
B C2 H2B 107.2 ?
P2 C2 H2B 107.2 ?
H2A C2 H2B 106.9 ?
C4 C3 C8 115.6(3) ?
C4 C3 B 125.9(3) ?
C8 C3 B 118.5(3) ?
C3 C4 C5 122.7(3) ?
C3 C4 H4 118.7 ?
C5 C4 H4 118.7 ?
C6 C5 C4 120.2(4) ?
C6 C5 H5 119.9 ?
C4 C5 H5 119.9 ?
C5 C6 C7 119.0(3) ?
C5 C6 H6 120.5 ?
C7 C6 H6 120.5 ?
C6 C7 C8 119.7(4) ?
C6 C7 H7 120.2 ?
C8 C7 H7 120.2 ?
C7 C8 C3 122.7(4) ?
C7 C8 H8 118.7 ?
C3 C8 H8 118.7 ?
C10 C9 C14 115.5(3) ?
C10 C9 B 123.8(3) ?
C14 C9 B 120.5(3) ?
C11 C10 C9 123.1(3) ?
C11 C10 H10 118.4 ?
C9 C10 H10 118.4 ?
C12 C11 C10 119.3(3) ?
C12 C11 H11 120.4 ?
C10 C11 H11 120.4 ?
C13 C12 C11 119.8(3) ?
C13 C12 H12 120.1 ?
C11 C12 H12 120.1 ?
C12 C13 C14 120.2(3) ?
C12 C13 H13 119.9 ?
C14 C13 H13 119.9 ?
C13 C14 C9 122.1(3) ?
C13 C14 H14 119.0 ?
C9 C14 H14 119.0 ?
C20 C15 C16 118.3(3) ?
C20 C15 P1 122.7(3) ?
C16 C15 P1 118.9(2) ?
C17 C16 C15 120.8(3) ?
C17 C16 H16 119.6 ?
C15 C16 H16 119.6 ?
C18 C17 C16 119.8(3) ?
C18 C17 H17 120.1 ?
C16 C17 H17 120.1 ?
C19 C18 C17 120.4(3) ?
C19 C18 H18 119.8 ?
C17 C18 H18 119.8 ?
C18 C19 C20 119.5(3) ?
C18 C19 H19 120.2 ?
C20 C19 H19 120.2 ?
C15 C20 C19 121.1(3) ?
C15 C20 H20 119.4 ?
C19 C20 H20 119.4 ?
C22 C21 C26 117.1(3) ?
C22 C21 P1 126.3(2) ?
C26 C21 P1 116.5(2) ?
C21 C22 C23 121.7(3) ?
C21 C22 H22 119.1 ?
C23 C22 H22 119.1 ?
C24 C23 C22 120.3(3) ?
C24 C23 H23 119.9 ?
C22 C23 H23 119.9 ?
C25 C24 C23 118.7(3) ?
C25 C24 H24 120.6 ?
C23 C24 H24 120.6 ?
C24 C25 C26 120.7(3) ?
C24 C25 H25 119.7 ?
C26 C25 H25 119.7 ?
C25 C26 C21 121.4(3) ?
C25 C26 H26 119.3 ?
C21 C26 H26 119.3 ?
C32 C27 C28 118.6(3) ?
C32 C27 P2 118.5(3) ?
C28 C27 P2 122.9(3) ?
C29 C28 C27 120.0(4) ?
C29 C28 H28 120.0 ?
C27 C28 H28 120.0 ?
C30 C29 C28 121.1(4) ?
C30 C29 H29 119.4 ?
C28 C29 H29 119.4 ?
C29 C30 C31 120.2(4) ?
C29 C30 H30 119.9 ?
C31 C30 H30 119.9 ?
C30 C31 C32 119.6(4) ?
C30 C31 H31 120.2 ?
C32 C31 H31 120.2 ?
C31 C32 C27 120.5(4) ?
C31 C32 H32 119.7 ?
C27 C32 H32 119.7 ?
C34 C33 C38 118.5(3) ?
C34 C33 P2 123.6(3) ?
C38 C33 P2 117.9(2) ?
C35 C34 C33 121.0(3) ?
C35 C34 H34 119.5 ?
C33 C34 H34 119.5 ?
C36 C35 C34 120.2(3) ?
C36 C35 H35 119.9 ?
C34 C35 H35 119.9 ?
C35 C36 C37 120.4(3) ?
C35 C36 H36 119.8 ?
C37 C36 H36 119.8 ?
C36 C37 C38 119.6(3) ?
C36 C37 H37 120.2 ?
C38 C37 H37 120.2 ?
C33 C38 C37 120.3(3) ?
C33 C38 H38 119.8 ?
C37 C38 H38 119.8 ?
N C39 C40 121.4(3) ?
N C39 Pd 75.51(17) ?
C40 C39 Pd 118.8(2) ?
N C39 H39 112.1 ?
C40 C39 H39 112.1 ?
Pd C39 H39 112.1 ?
C39 C40 H40A 109.5 ?
C39 C40 H40B 109.5 ?
H40A C40 H40B 109.5 ?
C39 C40 H40C 109.5 ?
H40A C40 H40C 109.5 ?
H40B C40 H40C 109.5 ?
N C41 C42 112.5(3) ?
N C41 C46 113.6(3) ?
C42 C41 C46 109.6(3) ?
N C41 H41 106.9 ?
C42 C41 H41 106.9 ?
C46 C41 H41 106.9 ?
C41 C42 C43 111.1(3) ?
C41 C42 H42A 109.4 ?
C43 C42 H42A 109.4 ?
C41 C42 H42B 109.4 ?
C43 C42 H42B 109.4 ?
H42A C42 H42B 108.0 ?
C42 C43 C44 110.2(3) ?
C42 C43 H43A 109.6 ?
C44 C43 H43A 109.6 ?
C42 C43 H43B 109.6 ?
C44 C43 H43B 109.6 ?
H43A C43 H43B 108.1 ?
C45 C44 C43 111.7(3) ?
C45 C44 H44A 109.3 ?
C43 C44 H44A 109.3 ?
C45 C44 H44B 109.3 ?
C43 C44 H44B 109.3 ?
H44A C44 H44B 107.9 ?
C44 C45 C46 112.1(3) ?
C44 C45 H45A 109.2 ?
C46 C45 H45A 109.2 ?
C44 C45 H45B 109.2 ?
C46 C45 H45B 109.2 ?
H45A C45 H45B 107.9 ?
C45 C46 C41 110.9(3) ?
C45 C46 H46A 109.5 ?
C41 C46 H46A 109.5 ?
C45 C46 H46B 109.5 ?
C41 C46 H46B 109.5 ?
H46A C46 H46B 108.0 ?
N C47 C52 113.0(3) ?
N C47 C48 115.8(3) ?
C52 C47 C48 109.7(3) ?
N C47 H47 105.9 ?
C52 C47 H47 105.9 ?
C48 C47 H47 105.9 ?
C49 C48 C47 108.3(3) ?
C49 C48 H48A 110.0 ?
C47 C48 H48A 110.0 ?
C49 C48 H48B 110.0 ?
C47 C48 H48B 110.0 ?
H48A C48 H48B 108.4 ?
C48 C49 C50 110.8(3) ?
C48 C49 H49A 109.5 ?
C50 C49 H49A 109.5 ?
C48 C49 H49B 109.5 ?
C50 C49 H49B 109.5 ?
H49A C49 H49B 108.1 ?
C51 C50 C49 112.0(3) ?
C51 C50 H50A 109.2 ?
C49 C50 H50A 109.2 ?
C51 C50 H50B 109.2 ?
C49 C50 H50B 109.2 ?
H50A C50 H50B 107.9 ?
C50 C51 C52 112.1(3) ?
C50 C51 H51A 109.2 ?
C52 C51 H51A 109.2 ?
C50 C51 H51B 109.2 ?
C52 C51 H51B 109.2 ?
H51A C51 H51B 107.9 ?
C51 C52 C47 109.1(3) ?
C51 C52 H52A 109.9 ?
C47 C52 H52A 109.9 ?
C51 C52 H52B 109.9 ?
C47 C52 H52B 109.9 ?
H52A C52 H52B 108.3 ?

loop_
_geom_bond_atom_site_label_1
_geom_bond_atom_site_label_2
_geom_bond_distance
_geom_bond_publ_flag
Pd C39 2.037(3) y
Pd N 2.180(3) y
Pd P2 2.2549(9) y
Pd P1 2.3641(9) y
P1 C1 1.813(3) ?
P1 C15 1.827(3) ?
P1 C21 1.837(3) ?
P2 C2 1.806(3) ?
P2 C27 1.825(3) ?
P2 C33 1.838(3) ?
N C39 1.438(4) y
N C47 1.484(4) y
N C41 1.502(4) y
B C9 1.637(5) ?
B C3 1.639(5) ?
B C1 1.666(5) ?
B C2 1.694(5) ?
C1 H1A 0.9900 ?
C1 H1B 0.9900 ?
C2 H2A 0.9900 ?
C2 H2B 0.9900 ?
C3 C4 1.384(5) ?
C3 C8 1.392(5) ?
C4 C5 1.388(5) ?
C4 H4 0.9500 ?
C5 C6 1.373(5) ?
C5 H5 0.9500 ?
C6 C7 1.382(5) ?
C6 H6 0.9500 ?
C7 C8 1.390(5) ?
C7 H7 0.9500 ?
C8 H8 0.9500 ?
C9 C10 1.389(4) ?
C9 C14 1.403(4) ?
C10 C11 1.387(5) ?
C10 H10 0.9500 ?
C11 C12 1.382(5) ?
C11 H11 0.9500 ?
C12 C13 1.367(5) ?
C12 H12 0.9500 ?
C13 C14 1.390(4) ?
C13 H13 0.9500 ?
C14 H14 0.9500 ?
C15 C20 1.383(4) ?
C15 C16 1.393(4) ?
C16 C17 1.390(5) ?
C16 H16 0.9500 ?
C17 C18 1.377(5) ?
C17 H17 0.9500 ?
C18 C19 1.376(5) ?
C18 H18 0.9500 ?
C19 C20 1.395(5) ?
C19 H19 0.9500 ?
C20 H20 0.9500 ?
C21 C22 1.366(4) ?
C21 C26 1.403(4) ?
C22 C23 1.390(5) ?
C22 H22 0.9500 ?
C23 C24 1.388(5) ?
C23 H23 0.9500 ?
C24 C25 1.366(5) ?
C24 H24 0.9500 ?
C25 C26 1.381(5) ?
C25 H25 0.9500 ?
C26 H26 0.9500 ?
C27 C32 1.394(5) ?
C27 C28 1.395(4) ?
C28 C29 1.380(5) ?
C28 H28 0.9500 ?
C29 C30 1.362(6) ?
C29 H29 0.9500 ?
C30 C31 1.379(6) ?
C30 H30 0.9500 ?
C31 C32 1.393(5) ?
C31 H31 0.9500 ?
C32 H32 0.9500 ?
C33 C34 1.386(4) ?
C33 C38 1.388(4) ?
C34 C35 1.379(5) ?
C34 H34 0.9500 ?
C35 C36 1.371(5) ?
C35 H35 0.9500 ?
C36 C37 1.371(5) ?
C36 H36 0.9500 ?
C37 C38 1.401(5) ?
C37 H37 0.9500 ?
C38 H38 0.9500 ?
C39 C40 1.508(4) ?
C39 H39 1.0000 ?
C40 H40A 0.9800 ?
C40 H40B 0.9800 ?
C40 H40C 0.9800 ?
C41 C42 1.520(5) ?
C41 C46 1.529(4) ?
C41 H41 1.0000 ?
C42 C43 1.526(5) ?
C42 H42A 0.9900 ?
C42 H42B 0.9900 ?
C43 C44 1.530(5) ?
C43 H43A 0.9900 ?
C43 H43B 0.9900 ?
C44 C45 1.513(5) ?
C44 H44A 0.9900 ?
C44 H44B 0.9900 ?
C45 C46 1.523(5) ?
C45 H45A 0.9900 ?
C45 H45B 0.9900 ?
C46 H46A 0.9900 ?
C46 H46B 0.9900 ?
C47 C52 1.528(5) ?
C47 C48 1.542(4) ?
C47 H47 1.0000 ?
C48 C49 1.515(5) ?
C48 H48A 0.9900 ?
C48 H48B 0.9900 ?
C49 C50 1.541(5) ?
C49 H49A 0.9900 ?
C49 H49B 0.9900 ?
C50 C51 1.514(5) ?
C50 H50A 0.9900 ?
C50 H50B 0.9900 ?
C51 C52 1.525(5) ?
C51 H51A 0.9900 ?
C51 H51B 0.9900 ?
C52 H52A 0.9900 ?
C52 H52B 0.9900 ?
